data_7157954
loop_
_publ_author_name
'Li, Zhen'
'Vijaykumar, Gonela'
'Li, Xiangdong'
'Golz, Christopher'
'Alcarazo, Manuel'

_publ_section_title
;
 5-(Diarylimino)- and 5-(sulfoximido)dibenzothiophenium triflates:
 syntheses and applications as electrophilic aminating reagents.
;
_journal_issue 13
_journal_name_full 'Organic &amp; biomolecular chemistry'
_journal_page_first 2941
_journal_page_last 2948
_journal_paper_doi 10.1039/d1ob00285f
_journal_volume 19
_journal_year 2021
_chemical_formula_moiety 'C24 H16 N O S2, C F3 O3 S'
_chemical_formula_sum 'C25 H16 F3 N O4 S3'
_chemical_formula_weight 547.57
_space_group_crystal_system monoclinic
_space_group_IT_number 14
_space_group_name_Hall '-P 2ybc'
_space_group_name_H-M_alt 'P 1 21/c 1'
_atom_sites_solution_hydrogens geom
_atom_sites_solution_primary dual
_audit_creation_date 2020-06-09
_audit_creation_method
;
Olex2 1.3
(compiled 2020.02.04 svn.rd84adfe8 for OlexSys, GUI svn.r6032)
;
_audit_update_record
;
2021-02-09 deposited with the CCDC.	2021-03-08 downloaded from the CCDC.
;
_cell_angle_alpha 90
_cell_angle_beta 95.771(3)
_cell_angle_gamma 90
_cell_formula_units_Z 4
_cell_length_a 7.7343(9)
_cell_length_b 11.6345(13)
_cell_length_c 25.586(2)
_cell_measurement_reflns_used 9308
_cell_measurement_temperature 100.0
_cell_measurement_theta_max 29.576
_cell_measurement_theta_min 2.645
_cell_volume 2290.7(4)
_computing_cell_refinement 'SAINT V8.40A (Bruker, 2019)'
_computing_data_reduction 'SAINT V8.40A (Bruker, 2019)'
_computing_molecular_graphics 'Olex2 1.3 (Dolomanov et al., 2009)'
_computing_publication_material 'Olex2 1.3 (Dolomanov et al., 2009)'
_computing_structure_refinement 'XL  (Sheldrick, 2008)'
_computing_structure_solution 'XT  (Sheldrick, 2015)'
_diffrn_ambient_temperature 100.0
_diffrn_measured_fraction_theta_full 1.000
_diffrn_measured_fraction_theta_max 0.997
_diffrn_measurement_device_type 'Bruker D8 Venture CuMo Dual Source'
_diffrn_measurement_method '\f and \w scans'
_diffrn_radiation_type MoK\a
_diffrn_radiation_wavelength 0.71073
_diffrn_reflns_av_R_equivalents 0.0278
_diffrn_reflns_av_unetI/netI 0.0110
_diffrn_reflns_Laue_measured_fraction_full 1.000
_diffrn_reflns_Laue_measured_fraction_max 0.997
_diffrn_reflns_limit_h_max 10
_diffrn_reflns_limit_h_min -10
_diffrn_reflns_limit_k_max 16
_diffrn_reflns_limit_k_min -16
_diffrn_reflns_limit_l_max 35
_diffrn_reflns_limit_l_min -35
_diffrn_reflns_number 114032
_diffrn_reflns_point_group_measured_fraction_full 1.000
_diffrn_reflns_point_group_measured_fraction_max 0.997
_diffrn_reflns_theta_full 25.242
_diffrn_reflns_theta_max 29.651
_diffrn_reflns_theta_min 2.372
_diffrn_source_current 1.0
_diffrn_source_power 0.05
_diffrn_source_voltage 50.0
_diffrn_standards_number 0
_exptl_absorpt_coefficient_mu 0.384
_exptl_absorpt_correction_T_max 0.5796
_exptl_absorpt_correction_T_min 0.5358
_exptl_absorpt_correction_type multi-scan
_exptl_absorpt_process_details
;
SADABS-2016/2 (Bruker,2016/2) was used for absorption correction.
wR2(int) was 0.0995 before and 0.0456 after correction.
The Ratio of minimum to maximum transmission is 0.9244.
The \l/2 correction factor is Not present.
;
_exptl_crystal_colour colourless
_exptl_crystal_colour_primary colourless
_exptl_crystal_density_diffrn 1.588
_exptl_crystal_description block
_exptl_crystal_F_000 1120
_exptl_crystal_recrystallization_method 'Re-crystallisation from solvent: DCM/Et2O'
_exptl_crystal_size_max 0.203
_exptl_crystal_size_mid 0.182
_exptl_crystal_size_min 0.066
_refine_diff_density_max 0.480
_refine_diff_density_min -0.384
_refine_diff_density_rms 0.059
_refine_ls_extinction_method none
_refine_ls_goodness_of_fit_ref 1.060
_refine_ls_hydrogen_treatment constr
_refine_ls_matrix_type full
_refine_ls_number_parameters 398
_refine_ls_number_reflns 6453
_refine_ls_number_restraints 78
_refine_ls_restrained_S_all 1.062
_refine_ls_R_factor_all 0.0305
_refine_ls_R_factor_gt 0.0294
_refine_ls_shift/su_max 0.001
_refine_ls_shift/su_mean 0.000
_refine_ls_structure_factor_coef Fsqd
_refine_ls_weighting_details 'w=1/[\s^2^(Fo^2^)+(0.0391P)^2^+1.4294P] where P=(Fo^2^+2Fc^2^)/3'
_refine_ls_weighting_scheme calc
_refine_ls_wR_factor_gt 0.0802
_refine_ls_wR_factor_ref 0.0811
_reflns_Friedel_coverage 0.000
_reflns_number_gt 6192
_reflns_number_total 6453
_reflns_threshold_expression 'I > 2\s(I)'
_cod_data_source_file d1ob00285f2.cif
_cod_data_source_block mo_1018_cg_0m
_cod_depositor_comments 'Adding full bibliography for 7157951--7157968.cif.'
_cod_database_code 7157954
_shelx_shelxl_version_number 2018/3
_shelx_space_group_comment
;
The symmetry employed for this shelxl refinement is uniquely defined
by the following loop, which should always be used as a source of
symmetry information in preference to the above space-group names.
They are only intended as comments.
;
_shelx_estimated_absorpt_t_max 0.975
_shelx_estimated_absorpt_t_min 0.926
_olex2_refinement_description
;
1. Fixed Uiso
 At 1.2 times of:
  All C(H) groups
2. Restrained distances
 S3A-O2A \\sim S3B-O2B
 with sigma of 0.02
 S3A-O4A \\sim S3B-O3B
 with sigma of 0.02
 S3A-O3A \\sim S3B-O4B
 with sigma of 0.02
 S3A-C25A \\sim S3B-C25B
 with sigma of 0.02
 O2A-O4A \\sim O2B-O3B
 with sigma of 0.04
 F3A-C25A \\sim F3B-C25B
 with sigma of 0.02
 O2A-C25A \\sim O2B-C25B
 with sigma of 0.04
 O4A-O3A \\sim O3B-O4B
 with sigma of 0.04
 F1A-C25A \\sim F2B-C25B
 with sigma of 0.02
 O3A-C25A \\sim O4B-C25B
 with sigma of 0.04
 F2A-C25A \\sim F1B-C25B
 with sigma of 0.02
 O2A-O3A \\sim O2B-O4B
 with sigma of 0.04
 O4A-C25A \\sim O3B-C25B
 with sigma of 0.04
 S3A-F3A \\sim S3B-F3B
 with sigma of 0.04
 F1A-F2A \\sim F2B-F1B
 with sigma of 0.04
 S3A-F1A \\sim S3B-F2B
 with sigma of 0.04
 S3A-F2A \\sim S3B-F1B
 with sigma of 0.04
 F3A-F1A \\sim F3B-F2B
 with sigma of 0.04
 F3A-F2A \\sim F3B-F1B
 with sigma of 0.04
3. Uiso/Uaniso restraints and constraints
C25A \\sim C25B: within 2A with sigma of 0.002 and sigma for terminal atoms of
0.004 within 2A
4. Rigid body (RIGU) restrains
 S3B, F1B, F2B, F3B, O2B, O3B, O4B, C25B
 with sigma for 1-2 distances of 0.002 and sigma for 1-3 distances of 0.002
5. Others
 Sof(S3B)=Sof(F1B)=Sof(F2B)=Sof(F3B)=Sof(O2B)=Sof(O3B)=Sof(O4B)=Sof(C25B)=1-
 FVAR(1)
 Sof(S3A)=Sof(F1A)=Sof(F2A)=Sof(F3A)=Sof(O2A)=Sof(O3A)=Sof(O4A)=Sof(C25A)=
 FVAR(1)
6.a Aromatic/amide H refined with riding coordinates:
 C5(H5), C6(H6), C7(H7), C8(H8), C9(H9), C10(H10), C11(H11), C12(H12),
 C17(H17), C18(H18), C19(H19), C20(H20), C21(H21), C22(H22), C23(H23), C24(H24)
;
_olex2_submission_special_instructions 'No special instructions were received'

loop_
_space_group_symop_operation_xyz
'x, y, z'
'-x, y+1/2, -z+1/2'
'-x, -y, -z'
'x, -y-1/2, z-1/2'

loop_
_atom_site_label
_atom_site_type_symbol
_atom_site_fract_x
_atom_site_fract_y
_atom_site_fract_z
_atom_site_U_iso_or_equiv
_atom_site_adp_type
_atom_site_occupancy
_atom_site_site_symmetry_order
_atom_site_calc_flag
_atom_site_refinement_flags_posn
_atom_site_refinement_flags_adp
_atom_site_refinement_flags_occupancy
_atom_site_disorder_assembly
_atom_site_disorder_group
S1 S 0.62553(3) 0.55103(2) 0.31947(2) 0.01259(6) Uani 1 1 d . . . . .
S2 S 0.60348(3) 0.52763(2) 0.42411(2) 0.01487(7) Uani 1 1 d . . . . .
O1 O 0.75236(11) 0.55293(7) 0.28195(3) 0.01777(16) Uani 1 1 d . . . . .
N1 N 0.72816(12) 0.55465(9) 0.37681(4) 0.01542(18) Uani 1 1 d . . . . .
C1 C 0.47267(14) 0.43939(9) 0.31233(4) 0.01360(19) Uani 1 1 d . . . . .
C2 C 0.30424(14) 0.48394(9) 0.30396(4) 0.01408(19) Uani 1 1 d . . . . .
C3 C 0.30110(14) 0.61065(9) 0.30413(4) 0.01446(19) Uani 1 1 d . . . . .
C4 C 0.46714(14) 0.65941(9) 0.31132(4) 0.01431(19) Uani 1 1 d . . . . .
C5 C 0.49779(16) 0.77695(10) 0.31413(4) 0.0181(2) Uani 1 1 d . . . . .
H5 H 0.612386 0.807214 0.318771 0.022 Uiso 1 1 calc R U . . .
C6 C 0.35263(18) 0.84831(10) 0.30982(5) 0.0218(2) Uani 1 1 d . . . . .
H6 H 0.367542 0.929302 0.311753 0.026 Uiso 1 1 calc R U . . .
C7 C 0.18537(17) 0.80212(11) 0.30270(5) 0.0227(2) Uani 1 1 d . . . . .
H7 H 0.088118 0.852419 0.299904 0.027 Uiso 1 1 calc R U . . .
C8 C 0.15784(15) 0.68359(11) 0.29959(5) 0.0195(2) Uani 1 1 d . . . . .
H8 H 0.043328 0.653300 0.294465 0.023 Uiso 1 1 calc R U . . .
C9 C 0.16566(15) 0.40732(10) 0.29798(4) 0.0181(2) Uani 1 1 d . . . . .
H9 H 0.049556 0.434544 0.292001 0.022 Uiso 1 1 calc R U . . .
C10 C 0.20046(16) 0.28960(11) 0.30093(5) 0.0206(2) Uani 1 1 d . . . . .
H10 H 0.106438 0.236769 0.296685 0.025 Uiso 1 1 calc R U . . .
C11 C 0.36959(17) 0.24765(10) 0.30995(4) 0.0197(2) Uani 1 1 d . . . . .
H11 H 0.389028 0.167079 0.312036 0.024 Uiso 1 1 calc R U . . .
C12 C 0.51046(15) 0.32282(10) 0.31594(4) 0.0170(2) Uani 1 1 d . . . . .
H12 H 0.626546 0.295673 0.322172 0.020 Uiso 1 1 calc R U . . .
C13 C 0.73850(15) 0.44902(10) 0.47142(4) 0.0162(2) Uani 1 1 d . . . . .
C14 C 0.77311(15) 0.51140(10) 0.51822(4) 0.0169(2) Uani 1 1 d . . . . .
C15 C 0.69837(15) 0.62719(10) 0.51496(4) 0.0177(2) Uani 1 1 d . . . . .
C16 C 0.60668(15) 0.64950(10) 0.46589(4) 0.0175(2) Uani 1 1 d . . . . .
C17 C 0.51858(17) 0.75097(11) 0.45393(5) 0.0221(2) Uani 1 1 d . . . . .
H17 H 0.456108 0.763104 0.420486 0.027 Uiso 1 1 calc R U . . .
C18 C 0.52523(19) 0.83467(11) 0.49298(5) 0.0272(3) Uani 1 1 d . . . . .
H18 H 0.466905 0.905780 0.486164 0.033 Uiso 1 1 calc R U . . .
C19 C 0.61670(19) 0.81519(12) 0.54201(5) 0.0276(3) Uani 1 1 d . . . . .
H19 H 0.619647 0.873453 0.568094 0.033 Uiso 1 1 calc R U . . .
C20 C 0.70369(17) 0.71211(11) 0.55346(5) 0.0234(2) Uani 1 1 d . . . . .
H20 H 0.765653 0.699880 0.586968 0.028 Uiso 1 1 calc R U . . .
C21 C 0.86859(16) 0.45800(11) 0.56037(5) 0.0200(2) Uani 1 1 d . . . . .
H21 H 0.893799 0.497442 0.592745 0.024 Uiso 1 1 calc R U . . .
C22 C 0.92669(16) 0.34602(11) 0.55446(5) 0.0216(2) Uani 1 1 d . . . . .
H22 H 0.990684 0.308947 0.583314 0.026 Uiso 1 1 calc R U . . .
C23 C 0.89298(16) 0.28707(11) 0.50709(5) 0.0215(2) Uani 1 1 d . . . . .
H23 H 0.936444 0.211288 0.503897 0.026 Uiso 1 1 calc R U . . .
C24 C 0.79596(16) 0.33820(10) 0.46423(5) 0.0193(2) Uani 1 1 d . . . . .
H24 H 0.770818 0.298809 0.431834 0.023 Uiso 1 1 calc R U . . .
S3A S 0.84230(13) 0.07570(10) 0.34553(4) 0.01744(18) Uani 0.865(8) 1 d D . P A 1
F1A F 1.0431(4) 0.0108(2) 0.42946(10) 0.0538(6) Uani 0.865(8) 1 d D . P A 1
F2A F 0.7740(4) 0.02928(18) 0.44171(8) 0.0516(6) Uani 0.865(8) 1 d D . P A 1
F3A F 0.8609(6) -0.1175(2) 0.39901(18) 0.0431(8) Uani 0.865(8) 1 d D . P A 1
O2A O 0.8650(6) 0.1941(2) 0.36241(17) 0.0232(5) Uani 0.865(8) 1 d D . P A 1
O3A O 0.6673(2) 0.04401(15) 0.32711(8) 0.0333(4) Uani 0.865(8) 1 d D . P A 1
O4A O 0.9736(2) 0.03397(17) 0.31421(9) 0.0307(4) Uani 0.865(8) 1 d D . P A 1
C25A C 0.8811(4) -0.0038(2) 0.40689(9) 0.0294(4) Uani 0.865(8) 1 d D U P A 1
S3B S 0.8167(18) 0.0631(10) 0.3547(5) 0.045(2) Uani 0.135(8) 1 d D . P A 2
F1B F 0.867(3) 0.0168(11) 0.4535(5) 0.067(4) Uani 0.135(8) 1 d D . P A 2
F2B F 1.0872(17) -0.0170(15) 0.4135(8) 0.057(4) Uani 0.135(8) 1 d D . P A 2
F3B F 0.852(3) -0.1246(15) 0.4037(12) 0.038(4) Uani 0.135(8) 1 d D . P A 2
O2B O 0.879(4) 0.1783(16) 0.3676(13) 0.035(4) Uani 0.135(8) 1 d D . P A 2
O3B O 0.901(4) 0.016(2) 0.3119(5) 0.081(7) Uani 0.135(8) 1 d D . P A 2
O4B O 0.6397(17) 0.0454(12) 0.3546(14) 0.078(6) Uani 0.135(8) 1 d D . P A 2
C25B C 0.917(2) -0.0179(16) 0.4089(6) 0.0296(11) Uani 0.135(8) 1 d D U P A 2

loop_
_atom_site_aniso_label
_atom_site_aniso_U_11
_atom_site_aniso_U_22
_atom_site_aniso_U_33
_atom_site_aniso_U_23
_atom_site_aniso_U_13
_atom_site_aniso_U_12
S1 0.01216(12) 0.01425(12) 0.01137(11) -0.00049(8) 0.00126(8) -0.00026(8)
S2 0.01503(12) 0.01785(13) 0.01187(12) -0.00099(9) 0.00204(9) -0.00131(9)
O1 0.0159(4) 0.0234(4) 0.0146(4) 0.0001(3) 0.0042(3) -0.0004(3)
N1 0.0135(4) 0.0211(4) 0.0116(4) -0.0002(3) 0.0007(3) -0.0013(3)
C1 0.0152(5) 0.0135(5) 0.0120(4) -0.0010(3) 0.0007(3) -0.0009(4)
C2 0.0154(5) 0.0151(5) 0.0115(4) -0.0007(3) 0.0003(3) 0.0000(4)
C3 0.0160(5) 0.0150(5) 0.0122(4) 0.0000(3) 0.0004(3) 0.0014(4)
C4 0.0167(5) 0.0139(5) 0.0123(4) 0.0000(4) 0.0011(3) 0.0013(4)
C5 0.0248(5) 0.0153(5) 0.0140(5) 0.0003(4) 0.0017(4) -0.0021(4)
C6 0.0353(7) 0.0137(5) 0.0162(5) 0.0006(4) 0.0017(4) 0.0034(4)
C7 0.0284(6) 0.0201(6) 0.0192(5) 0.0004(4) 0.0005(4) 0.0100(5)
C8 0.0177(5) 0.0212(5) 0.0193(5) 0.0001(4) -0.0001(4) 0.0046(4)
C9 0.0167(5) 0.0210(5) 0.0164(5) -0.0007(4) 0.0001(4) -0.0034(4)
C10 0.0260(6) 0.0198(5) 0.0159(5) -0.0016(4) 0.0010(4) -0.0084(4)
C11 0.0306(6) 0.0133(5) 0.0150(5) -0.0012(4) 0.0022(4) -0.0020(4)
C12 0.0223(5) 0.0148(5) 0.0139(5) -0.0009(4) 0.0016(4) 0.0029(4)
C13 0.0175(5) 0.0181(5) 0.0130(5) 0.0006(4) 0.0016(4) -0.0015(4)
C14 0.0168(5) 0.0199(5) 0.0143(5) -0.0014(4) 0.0032(4) -0.0023(4)
C15 0.0186(5) 0.0202(5) 0.0149(5) -0.0021(4) 0.0040(4) -0.0023(4)
C16 0.0192(5) 0.0187(5) 0.0152(5) -0.0027(4) 0.0044(4) -0.0010(4)
C17 0.0264(6) 0.0211(6) 0.0195(5) 0.0010(4) 0.0060(4) 0.0017(5)
C18 0.0356(7) 0.0185(5) 0.0286(6) -0.0017(5) 0.0088(5) 0.0017(5)
C19 0.0366(7) 0.0220(6) 0.0251(6) -0.0083(5) 0.0078(5) -0.0028(5)
C20 0.0280(6) 0.0254(6) 0.0172(5) -0.0060(4) 0.0038(4) -0.0035(5)
C21 0.0186(5) 0.0263(6) 0.0147(5) -0.0009(4) 0.0006(4) -0.0022(4)
C22 0.0197(5) 0.0261(6) 0.0187(5) 0.0036(4) -0.0002(4) -0.0006(4)
C23 0.0225(5) 0.0196(5) 0.0224(5) 0.0020(4) 0.0025(4) 0.0008(4)
C24 0.0227(5) 0.0190(5) 0.0164(5) -0.0012(4) 0.0030(4) -0.0015(4)
S3A 0.0206(3) 0.0122(2) 0.0197(3) -0.00028(19) 0.00266(19) 0.00162(16)
F1A 0.0510(11) 0.0533(12) 0.0506(11) 0.0181(8) -0.0269(8) -0.0111(9)
F2A 0.0821(15) 0.0435(8) 0.0344(8) 0.0043(6) 0.0308(8) -0.0054(9)
F3A 0.0603(19) 0.0204(7) 0.0474(11) 0.0129(7) -0.0006(12) -0.0046(8)
O2A 0.0287(8) 0.0127(7) 0.0288(10) -0.0029(8) 0.0064(7) 0.0015(7)
O3A 0.0266(6) 0.0261(7) 0.0452(10) 0.0009(6) -0.0072(6) -0.0031(5)
O4A 0.0409(8) 0.0206(6) 0.0337(8) -0.0026(5) 0.0181(7) 0.0058(6)
C25A 0.0365(12) 0.0240(9) 0.0272(7) 0.0041(6) 0.0000(8) -0.0029(8)
S3B 0.063(5) 0.036(4) 0.032(3) -0.010(2) -0.007(3) 0.023(3)
F1B 0.122(12) 0.048(5) 0.034(4) 0.008(4) 0.024(6) 0.013(7)
F2B 0.037(3) 0.052(7) 0.078(9) 0.005(6) -0.018(4) -0.003(4)
F3B 0.029(6) 0.026(4) 0.060(10) 0.000(4) 0.013(6) 0.003(4)
O2B 0.048(9) 0.022(5) 0.037(8) 0.005(4) 0.016(6) 0.010(5)
O3B 0.153(17) 0.074(10) 0.016(4) -0.001(5) 0.008(8) 0.075(12)
O4B 0.033(5) 0.037(6) 0.157(19) 0.002(9) -0.022(6) 0.006(4)
C25B 0.038(2) 0.024(2) 0.0259(18) 0.0067(18) -0.0014(19) -0.0004(19)

loop_
_atom_type_symbol
_atom_type_description
_atom_type_scat_dispersion_real
_atom_type_scat_dispersion_imag
_atom_type_scat_source
C C 0.0033 0.0016 'International Tables Vol C Tables 4.2.6.8 and 6.1.1.4'
H H 0.0000 0.0000 'International Tables Vol C Tables 4.2.6.8 and 6.1.1.4'
F F 0.0171 0.0103 'International Tables Vol C Tables 4.2.6.8 and 6.1.1.4'
N N 0.0061 0.0033 'International Tables Vol C Tables 4.2.6.8 and 6.1.1.4'
O O 0.0106 0.0060 'International Tables Vol C Tables 4.2.6.8 and 6.1.1.4'
S S 0.1246 0.1234 'International Tables Vol C Tables 4.2.6.8 and 6.1.1.4'

loop_
_geom_angle_atom_site_label_1
_geom_angle_atom_site_label_2
_geom_angle_atom_site_label_3
_geom_angle
_geom_angle_site_symmetry_1
_geom_angle_site_symmetry_3
_geom_angle_publ_flag
O1 S1 N1 107.65(5) . . ?
O1 S1 C1 116.05(5) . . ?
O1 S1 C4 115.07(5) . . ?
N1 S1 C1 112.52(5) . . ?
N1 S1 C4 111.51(5) . . ?
C1 S1 C4 93.70(5) . . ?
N1 S2 C13 104.56(5) . . ?
N1 S2 C16 108.39(5) . . ?
C13 S2 C16 91.68(5) . . ?
S1 N1 S2 113.28(6) . . ?
C2 C1 S1 110.44(8) . . ?
C12 C1 S1 125.55(9) . . ?
C12 C1 C2 123.98(10) . . ?
C1 C2 C3 112.68(9) . . ?
C9 C2 C1 118.36(10) . . ?
C9 C2 C3 128.94(10) . . ?
C4 C3 C2 112.99(9) . . ?
C8 C3 C2 128.53(10) . . ?
C8 C3 C4 118.45(10) . . ?
C3 C4 S1 110.16(8) . . ?
C5 C4 S1 125.99(9) . . ?
C5 C4 C3 123.77(10) . . ?
C4 C5 H5 121.6 . . ?
C4 C5 C6 116.82(11) . . ?
C6 C5 H5 121.6 . . ?
C5 C6 H6 119.7 . . ?
C5 C6 C7 120.69(11) . . ?
C7 C6 H6 119.7 . . ?
C6 C7 H7 119.3 . . ?
C6 C7 C8 121.44(11) . . ?
C8 C7 H7 119.3 . . ?
C3 C8 C7 118.82(11) . . ?
C3 C8 H8 120.6 . . ?
C7 C8 H8 120.6 . . ?
C2 C9 H9 120.6 . . ?
C2 C9 C10 118.72(11) . . ?
C10 C9 H9 120.6 . . ?
C9 C10 H10 119.2 . . ?
C11 C10 C9 121.67(11) . . ?
C11 C10 H10 119.2 . . ?
C10 C11 H11 119.7 . . ?
C12 C11 C10 120.59(11) . . ?
C12 C11 H11 119.7 . . ?
C1 C12 C11 116.66(11) . . ?
C1 C12 H12 121.7 . . ?
C11 C12 H12 121.7 . . ?
C14 C13 S2 111.41(9) . . ?
C24 C13 S2 124.48(9) . . ?
C24 C13 C14 124.05(11) . . ?
C13 C14 C15 112.75(10) . . ?
C21 C14 C13 118.14(11) . . ?
C21 C14 C15 129.10(11) . . ?
C16 C15 C14 112.47(10) . . ?
C20 C15 C14 128.94(11) . . ?
C20 C15 C16 118.56(11) . . ?
C15 C16 S2 111.50(9) . . ?
C17 C16 S2 124.93(9) . . ?
C17 C16 C15 123.36(11) . . ?
C16 C17 H17 121.4 . . ?
C16 C17 C18 117.18(12) . . ?
C18 C17 H17 121.4 . . ?
C17 C18 H18 119.7 . . ?
C17 C18 C19 120.68(12) . . ?
C19 C18 H18 119.7 . . ?
C18 C19 H19 119.3 . . ?
C20 C19 C18 121.32(12) . . ?
C20 C19 H19 119.3 . . ?
C15 C20 H20 120.6 . . ?
C19 C20 C15 118.89(12) . . ?
C19 C20 H20 120.6 . . ?
C14 C21 H21 120.5 . . ?
C14 C21 C22 119.10(11) . . ?
C22 C21 H21 120.5 . . ?
C21 C22 H22 119.3 . . ?
C21 C22 C23 121.39(11) . . ?
C23 C22 H22 119.3 . . ?
C22 C23 H23 119.6 . . ?
C22 C23 C24 120.75(12) . . ?
C24 C23 H23 119.6 . . ?
C13 C24 C23 116.56(11) . . ?
C13 C24 H24 121.7 . . ?
C23 C24 H24 121.7 . . ?
O2A S3A C25A 102.79(18) . . ?
O3A S3A O2A 115.08(19) . . ?
O3A S3A O4A 115.14(12) . . ?
O3A S3A C25A 102.77(11) . . ?
O4A S3A O2A 114.6(2) . . ?
O4A S3A C25A 104.14(13) . . ?
F1A C25A S3A 111.99(18) . . ?
F1A C25A F3A 106.2(3) . . ?
F2A C25A S3A 111.71(15) . . ?
F2A C25A F1A 107.0(2) . . ?
F2A C25A F3A 108.2(3) . . ?
F3A C25A S3A 111.3(2) . . ?
O2B S3B C25B 101.7(13) . . ?
O3B S3B O2B 110.9(16) . . ?
O3B S3B C25B 101.4(9) . . ?
O4B S3B O2B 116.3(15) . . ?
O4B S3B O3B 117.8(13) . . ?
O4B S3B C25B 105.9(10) . . ?
F1B C25B S3B 112.0(11) . . ?
F1B C25B F2B 107.6(14) . . ?
F1B C25B F3B 103.7(17) . . ?
F2B C25B S3B 114.6(13) . . ?
F2B C25B F3B 112.1(16) . . ?
F3B C25B S3B 106.4(14) . . ?

loop_
_geom_bond_atom_site_label_1
_geom_bond_atom_site_label_2
_geom_bond_distance
_geom_bond_site_symmetry_2
_geom_bond_publ_flag
S1 O1 1.4401(8) . ?
S1 N1 1.5968(10) . ?
S1 C1 1.7536(11) . ?
S1 C4 1.7558(11) . ?
S2 N1 1.6516(10) . ?
S2 C13 1.7714(12) . ?
S2 C16 1.7744(12) . ?
C1 C2 1.3984(15) . ?
C1 C12 1.3884(15) . ?
C2 C3 1.4744(15) . ?
C2 C9 1.3906(15) . ?
C3 C4 1.3991(15) . ?
C3 C8 1.3912(15) . ?
C4 C5 1.3885(15) . ?
C5 H5 0.9500 . ?
C5 C6 1.3918(17) . ?
C6 H6 0.9500 . ?
C6 C7 1.3957(19) . ?
C7 H7 0.9500 . ?
C7 C8 1.3964(17) . ?
C8 H8 0.9500 . ?
C9 H9 0.9500 . ?
C9 C10 1.3964(17) . ?
C10 H10 0.9500 . ?
C10 C11 1.3935(18) . ?
C11 H11 0.9500 . ?
C11 C12 1.3936(17) . ?
C12 H12 0.9500 . ?
C13 C14 1.4028(15) . ?
C13 C24 1.3821(16) . ?
C14 C15 1.4650(17) . ?
C14 C21 1.3907(16) . ?
C15 C16 1.4026(16) . ?
C15 C20 1.3929(16) . ?
C16 C17 1.3819(17) . ?
C17 H17 0.9500 . ?
C17 C18 1.3923(18) . ?
C18 H18 0.9500 . ?
C18 C19 1.395(2) . ?
C19 H19 0.9500 . ?
C19 C20 1.3918(19) . ?
C20 H20 0.9500 . ?
C21 H21 0.9500 . ?
C21 C22 1.3913(18) . ?
C22 H22 0.9500 . ?
C22 C23 1.3943(17) . ?
C23 H23 0.9500 . ?
C23 C24 1.3978(17) . ?
C24 H24 0.9500 . ?
S3A O2A 1.449(2) . ?
S3A O3A 1.4355(17) . ?
S3A O4A 1.4395(17) . ?
S3A C25A 1.821(2) . ?
F1A C25A 1.337(3) . ?
F2A C25A 1.333(3) . ?
F3A C25A 1.345(3) . ?
S3B O2B 1.452(15) . ?
S3B O3B 1.437(12) . ?
S3B O4B 1.384(12) . ?
S3B C25B 1.787(13) . ?
F1B C25B 1.303(15) . ?
F2B C25B 1.313(15) . ?
F3B C25B 1.338(16) . ?

loop_
_geom_torsion_atom_site_label_1
_geom_torsion_atom_site_label_2
_geom_torsion_atom_site_label_3
_geom_torsion_atom_site_label_4
_geom_torsion
_geom_torsion_site_symmetry_1
_geom_torsion_site_symmetry_2
_geom_torsion_site_symmetry_3
_geom_torsion_site_symmetry_4
_geom_torsion_publ_flag
S1 C1 C2 C3 -0.74(11) . . . . ?
S1 C1 C2 C9 -179.32(8) . . . . ?
S1 C1 C12 C11 178.88(8) . . . . ?
S1 C4 C5 C6 -175.99(8) . . . . ?
S2 C13 C14 C15 -3.49(12) . . . . ?
S2 C13 C14 C21 175.99(9) . . . . ?
S2 C13 C24 C23 -176.21(9) . . . . ?
S2 C16 C17 C18 175.30(10) . . . . ?
O1 S1 N1 S2 -168.78(6) . . . . ?
O1 S1 C1 C2 -120.35(8) . . . . ?
O1 S1 C1 C12 61.48(11) . . . . ?
O1 S1 C4 C3 121.97(8) . . . . ?
O1 S1 C4 C5 -61.13(11) . . . . ?
N1 S1 C1 C2 115.05(8) . . . . ?
N1 S1 C1 C12 -63.12(11) . . . . ?
N1 S1 C4 C3 -115.08(8) . . . . ?
N1 S1 C4 C5 61.82(11) . . . . ?
N1 S2 C13 C14 113.54(9) . . . . ?
N1 S2 C13 C24 -69.34(11) . . . . ?
N1 S2 C16 C15 -109.55(9) . . . . ?
N1 S2 C16 C17 75.54(11) . . . . ?
C1 S1 N1 S2 -39.67(8) . . . . ?
C1 S1 C4 C3 0.90(8) . . . . ?
C1 S1 C4 C5 177.80(10) . . . . ?
C1 C2 C3 C4 1.46(13) . . . . ?
C1 C2 C3 C8 -176.65(11) . . . . ?
C1 C2 C9 C10 0.43(16) . . . . ?
C2 C1 C12 C11 0.95(16) . . . . ?
C2 C3 C4 S1 -1.47(11) . . . . ?
C2 C3 C4 C5 -178.45(10) . . . . ?
C2 C3 C8 C7 177.65(11) . . . . ?
C2 C9 C10 C11 0.35(17) . . . . ?
C3 C2 C9 C10 -177.88(11) . . . . ?
C3 C4 C5 C6 0.51(17) . . . . ?
C4 S1 N1 S2 64.12(7) . . . . ?
C4 S1 C1 C2 -0.07(8) . . . . ?
C4 S1 C1 C12 -178.24(10) . . . . ?
C4 C3 C8 C7 -0.37(16) . . . . ?
C4 C5 C6 C7 -0.40(17) . . . . ?
C5 C6 C7 C8 -0.09(18) . . . . ?
C6 C7 C8 C3 0.48(18) . . . . ?
C8 C3 C4 S1 176.86(8) . . . . ?
C8 C3 C4 C5 -0.13(16) . . . . ?
C9 C2 C3 C4 179.85(11) . . . . ?
C9 C2 C3 C8 1.74(19) . . . . ?
C9 C10 C11 C12 -0.51(18) . . . . ?
C10 C11 C12 C1 -0.13(16) . . . . ?
C12 C1 C2 C3 177.46(10) . . . . ?
C12 C1 C2 C9 -1.12(16) . . . . ?
C13 S2 N1 S1 143.99(6) . . . . ?
C13 S2 C16 C15 -3.60(9) . . . . ?
C13 S2 C16 C17 -178.51(11) . . . . ?
C13 C14 C15 C16 0.78(14) . . . . ?
C13 C14 C15 C20 178.95(12) . . . . ?
C13 C14 C21 C22 0.44(17) . . . . ?
C14 C13 C24 C23 0.55(17) . . . . ?
C14 C15 C16 S2 2.28(12) . . . . ?
C14 C15 C16 C17 177.28(11) . . . . ?
C14 C15 C20 C19 -177.46(12) . . . . ?
C14 C21 C22 C23 0.80(18) . . . . ?
C15 C14 C21 C22 179.82(11) . . . . ?
C15 C16 C17 C18 0.98(18) . . . . ?
C16 S2 N1 S1 -119.21(6) . . . . ?
C16 S2 C13 C14 4.04(9) . . . . ?
C16 S2 C13 C24 -178.84(11) . . . . ?
C16 C15 C20 C19 0.61(18) . . . . ?
C16 C17 C18 C19 -0.4(2) . . . . ?
C17 C18 C19 C20 0.0(2) . . . . ?
C18 C19 C20 C15 -0.1(2) . . . . ?
C20 C15 C16 S2 -176.10(9) . . . . ?
C20 C15 C16 C17 -1.10(18) . . . . ?
C21 C14 C15 C16 -178.63(12) . . . . ?
C21 C14 C15 C20 -0.5(2) . . . . ?
C21 C22 C23 C24 -1.41(19) . . . . ?
C22 C23 C24 C13 0.72(18) . . . . ?
C24 C13 C14 C15 179.38(11) . . . . ?
C24 C13 C14 C21 -1.14(17) . . . . ?
O2A S3A C25A F1A -62.9(3) . . . . ?
O2A S3A C25A F2A 57.2(3) . . . . ?
O2A S3A C25A F3A 178.4(3) . . . . ?
O3A S3A C25A F1A 177.33(19) . . . . ?
O3A S3A C25A F2A -62.6(2) . . . . ?
O3A S3A C25A F3A 58.5(3) . . . . ?
O4A S3A C25A F1A 56.9(2) . . . . ?
O4A S3A C25A F2A 176.98(18) . . . . ?
O4A S3A C25A F3A -61.9(3) . . . . ?
O2B S3B C25B F1B 61(2) . . . . ?
O2B S3B C25B F2B -62(2) . . . . ?
O2B S3B C25B F3B 174(2) . . . . ?
O3B S3B C25B F1B 175.5(16) . . . . ?
O3B S3B C25B F2B 52.6(17) . . . . ?
O3B S3B C25B F3B -71.9(17) . . . . ?
O4B S3B C25B F1B -60.9(17) . . . . ?
O4B S3B C25B F2B 176.2(14) . . . . ?
O4B S3B C25B F3B 51.7(17) . . . . ?
